data_4031714
loop_
_publ_author_name
'Li, Chunli'
'Wu, Longlong'
'Xu, Wan'
'Song, Jinsheng'
'Shi, Jianwu'
'Yu, Panpan'
'Kan, Yuhe'
'Wang, Hua'

_publ_section_title
;
 Silicon Spiro Double Helicene-like Compounds Based on
 Dithieno[2,3-b:3',2'-d]thiophene: Syntheses and Crystal Structures.
;
_journal_issue 21
_journal_name_full 'The Journal of organic chemistry'
_journal_page_first 11156
_journal_page_last 11161
_journal_paper_doi 10.1021/acs.joc.5b01910
_journal_volume 80
_journal_year 2015
_chemical_formula_moiety 'C44 H40 S14 Si5'
_chemical_formula_sum 'C51.3 H47.3 Cl21.9 S14 Si5'
_chemical_formula_weight 2029.44
_chemical_name_systematic
;
 ? 
;
_space_group_crystal_system orthorhombic
_space_group_IT_number 50
_space_group_name_Hall '-P 2ab 2b'
_space_group_name_H-M_alt 'P b a n :2'
_symmetry_space_group_name_Hall '-P 2ab 2b'
_symmetry_space_group_name_H-M 'P b a n :2'
_atom_sites_solution_hydrogens geom
_atom_sites_solution_primary direct
_atom_sites_solution_secondary difmap
_audit_creation_date 2015-05-15
_audit_creation_method
;
  Olex2 1.2
  (compiled 2012.05.09 svn.r2324, GUI svn.r4230)
;
_cell_angle_alpha 90.00
_cell_angle_beta 90.00
_cell_angle_gamma 90.00
_cell_formula_units_Z 2
_cell_length_a 11.792(5)
_cell_length_b 13.295(5)
_cell_length_c 44.329(18)
_cell_measurement_reflns_used 3486
_cell_measurement_temperature 296(2)
_cell_measurement_theta_max 23.36
_cell_measurement_theta_min 2.48
_cell_volume 6950(5)
_computing_molecular_graphics
;
O. V. Dolomanov, L. J. Bourhis, R. J. Gildea, J. A. K. Howard and H. Puschmann,
OLEX2: a complete structure solution, refinement and analysis program.
J. Appl. Cryst. (2009). 42, 339-341.
;
_computing_publication_material
;
O. V. Dolomanov, L. J. Bourhis, R. J. Gildea, J. A. K. Howard and H. Puschmann,
OLEX2: a complete structure solution, refinement and analysis program.
J. Appl. Cryst. (2009). 42, 339-341.
;
_computing_structure_refinement
;
XL, G.M. Sheldrick, Acta Cryst.
(2008). A64, 112-122
;
_computing_structure_solution
;
XS, G.M. Sheldrick, Acta Cryst.
(2008). A64, 112-122
;
_diffrn_ambient_temperature 296.15
_diffrn_measured_fraction_theta_full 0.952
_diffrn_measured_fraction_theta_max 0.952
_diffrn_measurement_device_type 'Bruker APEX-II CCD'
_diffrn_measurement_method '\f and \w scans'
_diffrn_radiation_monochromator graphite
_diffrn_radiation_type MoK\a
_diffrn_radiation_wavelength 0.71073
_diffrn_reflns_av_R_equivalents 0.0934
_diffrn_reflns_av_unetI/netI 0.1082
_diffrn_reflns_limit_h_max 12
_diffrn_reflns_limit_h_min -14
_diffrn_reflns_limit_k_max 13
_diffrn_reflns_limit_k_min -17
_diffrn_reflns_limit_l_max 57
_diffrn_reflns_limit_l_min -51
_diffrn_reflns_number 30333
_diffrn_reflns_theta_full 25.00
_diffrn_reflns_theta_max 27.82
_diffrn_reflns_theta_min 0.92
_diffrn_source 'fine-focus sealed tube'
_diffrn_standards_number 0
_exptl_absorpt_coefficient_mu 0.704
_exptl_absorpt_correction_T_max 0.7457
_exptl_absorpt_correction_T_min 0.5956
_exptl_absorpt_correction_type multi-scan
_exptl_absorpt_process_details
;
SADABS-2008/1 (Bruker,2008) was used for absorption correction.
wR2(int) was 0.1054 before and 0.0880 after correction.
The Ratio of minimum to maximum transmission is 0.7987.
The \l/2 correction factor is 0.0015.
;
_exptl_crystal_colour colourless
_exptl_crystal_colour_primary colourless
_exptl_crystal_density_diffrn 0.970
_exptl_crystal_density_method 'not measured'
_exptl_crystal_description plate
_exptl_crystal_F_000 2043
_exptl_crystal_size_max 0.46
_exptl_crystal_size_mid 0.23
_exptl_crystal_size_min 0.05
_refine_diff_density_max 0.371
_refine_diff_density_min -0.735
_refine_diff_density_rms 0.078
_refine_ls_extinction_method none
_refine_ls_goodness_of_fit_ref 1.027
_refine_ls_hydrogen_treatment constr
_refine_ls_matrix_type full
_refine_ls_number_parameters 144
_refine_ls_number_reflns 5834
_refine_ls_number_restraints 0
_refine_ls_restrained_S_all 1.027
_refine_ls_R_factor_all 0.1180
_refine_ls_R_factor_gt 0.0877
_refine_ls_shift/su_max 0.001
_refine_ls_shift/su_mean 0.000
_refine_ls_structure_factor_coef Fsqd
_refine_ls_weighting_details 'calc w=1/[\s^2^(Fo^2^)+(0.1566P)^2^+0.0000P] where P=(Fo^2^+2Fc^2^)/3'
_refine_ls_weighting_scheme calc
_refine_ls_wR_factor_gt 0.2543
_refine_ls_wR_factor_ref 0.2685
_reflns_number_gt 3370
_reflns_number_total 5834
_reflns_threshold_expression >2sigma(I)
_cod_data_source_file jo5b01910_si_003.cif
_cod_data_source_block 1
_cod_depositor_comments
;
The following automatic conversions were performed:

'_exptl_absorpt_correction_type' value 'Multi-scan' changed to
'multi-scan' according to
/usr/data/users/saulius/crontab/automatic-downloads/rss-feeds/ACS/lib/dictionaries/cif_core.dic
dictionary named 'cif_core.dic' version 2.4.2 from 2011-04-26.

Automatic conversion script
Id: cif_fix_values 3271 2015-04-21 07:52:19Z andrius 

 Adding full bibliography for 4031713--4031715.cif.

2022-02-21
Space group name changed to comply with IUCR recomendations
                 miguel
;
_cod_original_sg_symbol_H-M 'P b a n :2'
_cod_original_cell_volume 6949(5)
_cod_original_formula_sum 'C51.30 H47.30 Cl21.90 S14 Si5'
_cod_database_code 4031714
_smtbx_masks_special_details
;
 Highly disordered solvent was located in the structures.
 Reflection contributions from this solvent were removed
 using program OLEX2, function MSAKS, which determined
 there to be 857.8 electrons in 4629.2 \%A^3^ removed per unit cell. 
 The disordered chloroform molecules were detected in the 13C NMR spectrum. 
 Thus, the total number of electrons [857.8] in the void per unit cell, 
 equivalent to about 857.8/2 = 428.8 per molecule unit, 
 which is attributed to about 7.3 disordered chloroform molecules.


;

loop_
_space_group_symop_id
_space_group_symop_operation_xyz
1 'x, y, z'
2 '-x+1/2, -y+1/2, z'
3 '-x+1/2, y, -z'
4 'x, -y+1/2, -z'
5 '-x, -y, -z'
6 'x-1/2, y-1/2, -z'
7 'x-1/2, -y, z'
8 '-x, y-1/2, z'

loop_
_atom_site_label
_atom_site_type_symbol
_atom_site_fract_x
_atom_site_fract_y
_atom_site_fract_z
_atom_site_U_iso_or_equiv
_atom_site_adp_type
_atom_site_occupancy
_atom_site_symmetry_multiplicity
_atom_site_calc_flag
_atom_site_refinement_flags
Si1 Si 0.7500 0.2500 0.5000 0.0301(5) Uani 1 4 d S
Si2 Si 0.51410(16) 0.43921(13) 0.30561(3) 0.0818(6) Uani 1 1 d .
S1 S 0.7500 0.2500 0.41781(3) 0.0358(4) Uani 1 2 d S
S2 S 0.56363(12) 0.40813(11) 0.48667(3) 0.0737(5) Uani 1 1 d .
S3 S 0.42602(15) 0.52841(14) 0.43714(3) 0.1060(8) Uani 1 1 d .
S4 S 0.41952(14) 0.53405(13) 0.36568(3) 0.0927(6) Uani 1 1 d .
C1 C 0.6632(3) 0.3246(3) 0.47308(8) 0.0376(9) Uani 1 1 d .
C2 C 0.6645(3) 0.3235(3) 0.44195(8) 0.0314(9) Uani 1 1 d .
C3 C 0.5274(4) 0.4451(4) 0.45045(10) 0.0650(15) Uani 1 1 d .
C4 C 0.5853(3) 0.3928(3) 0.42871(8) 0.0412(10) Uani 1 1 d .
C5 C 0.4651(5) 0.4960(4) 0.40109(10) 0.0717(16) Uani 1 1 d .
C6 C 0.5510(3) 0.4233(3) 0.39895(9) 0.0482(11) Uani 1 1 d .
C7 C 0.5772(4) 0.4000(4) 0.36822(9) 0.0506(12) Uani 1 1 d .
H7 H 0.6320 0.3530 0.3628 0.061 Uiso 1 1 calc R
C8 C 0.5143(4) 0.4532(4) 0.34734(9) 0.0619(14) Uani 1 1 d .
C9 C 0.5193(7) 0.5708(6) 0.28946(16) 0.139(3) Uani 1 1 d .
H9A H 0.4523 0.6069 0.2953 0.208 Uiso 1 1 calc R
H9C H 0.5232 0.5672 0.2679 0.208 Uiso 1 1 calc R
H9B H 0.5851 0.6051 0.2970 0.208 Uiso 1 1 calc R
C10 C 0.3849(8) 0.3645(9) 0.29391(19) 0.199(5) Uani 1 1 d .
H10A H 0.3176 0.4020 0.2986 0.299 Uiso 1 1 calc R
H10C H 0.3837 0.3017 0.3046 0.299 Uiso 1 1 calc R
H10B H 0.3878 0.3519 0.2726 0.299 Uiso 1 1 calc R
C11 C 0.6412(7) 0.3659(6) 0.29573(14) 0.143(3) Uani 1 1 d .
H11A H 0.6445 0.3572 0.2743 0.215 Uiso 1 1 calc R
H11C H 0.6376 0.3013 0.3053 0.215 Uiso 1 1 calc R
H11B H 0.7076 0.4011 0.3025 0.215 Uiso 1 1 calc R

loop_
_atom_site_aniso_label
_atom_site_aniso_U_11
_atom_site_aniso_U_22
_atom_site_aniso_U_33
_atom_site_aniso_U_23
_atom_site_aniso_U_13
_atom_site_aniso_U_12
Si1 0.0382(12) 0.0330(11) 0.0191(11) 0.000 0.000 0.000
Si2 0.1117(14) 0.1022(13) 0.0317(8) 0.0070(8) -0.0189(8) 0.0202(10)
S1 0.0396(8) 0.0478(9) 0.0201(7) 0.000 0.000 0.0153(6)
S2 0.1000(11) 0.0945(10) 0.0266(7) -0.0069(6) 0.0014(6) 0.0619(8)
S3 0.1364(15) 0.1364(15) 0.0452(8) -0.0024(8) -0.0027(8) 0.1056(13)
S4 0.1167(13) 0.1150(13) 0.0466(8) 0.0081(8) -0.0176(8) 0.0694(10)
C1 0.049(2) 0.043(2) 0.021(2) -0.0024(17) 0.0018(17) 0.0110(18)
C2 0.034(2) 0.029(2) 0.031(2) -0.0006(16) -0.0026(15) 0.0082(16)
C3 0.080(3) 0.091(4) 0.024(2) -0.002(2) -0.001(2) 0.045(3)
C4 0.052(2) 0.052(3) 0.020(2) -0.0063(19) -0.0028(17) 0.0166(19)
C5 0.083(3) 0.085(4) 0.048(3) -0.004(3) -0.010(3) 0.053(3)
C6 0.045(2) 0.059(3) 0.041(3) 0.004(2) -0.0087(19) 0.021(2)
C7 0.056(3) 0.070(3) 0.025(2) 0.004(2) -0.0048(18) 0.012(2)
C8 0.081(3) 0.084(4) 0.020(2) -0.003(2) -0.007(2) 0.028(3)
C9 0.194(8) 0.143(7) 0.079(5) 0.055(5) -0.013(5) 0.011(6)
C10 0.172(8) 0.328(15) 0.098(6) -0.033(8) -0.062(6) -0.048(10)
C11 0.182(8) 0.189(8) 0.058(4) -0.024(5) 0.003(4) 0.086(7)

loop_
_atom_type_symbol
_atom_type_description
_atom_type_scat_dispersion_real
_atom_type_scat_dispersion_imag
_atom_type_scat_source
C C 0.0033 0.0016 'International Tables Vol C Tables 4.2.6.8 and 6.1.1.4'
H H 0.0000 0.0000 'International Tables Vol C Tables 4.2.6.8 and 6.1.1.4'
S S 0.1246 0.1234 'International Tables Vol C Tables 4.2.6.8 and 6.1.1.4'
Si Si 0.0817 0.0704 'International Tables Vol C Tables 4.2.6.8 and 6.1.1.4'
Cl Cl 0.1484 0.1585 'International Tables Vol C Tables 4.2.6.8 and 6.1.1.4'

loop_
_geom_angle_atom_site_label_1
_geom_angle_atom_site_label_2
_geom_angle_atom_site_label_3
_geom_angle
_geom_angle_site_symmetry_1
_geom_angle_site_symmetry_3
C1 Si1 C1 113.2(2) 3_656 2_655
C1 Si1 C1 100.1(2) 3_656 4_556
C1 Si1 C1 115.5(2) 2_655 4_556
C1 Si1 C1 115.5(2) 3_656 .
C1 Si1 C1 100.1(2) 2_655 .
C1 Si1 C1 113.2(2) 4_556 .
C8 Si2 C9 106.5(3) . .
C8 Si2 C10 109.0(3) . .
C9 Si2 C10 114.1(4) . .
C11 Si2 C8 106.8(3) . .
C11 Si2 C9 111.9(4) . .
C11 Si2 C10 108.2(4) . .
C2 S1 C2 105.4(2) . 2_655
C1 S2 C3 91.52(19) . .
C5 S3 C3 88.3(2) . .
C5 S4 C8 92.5(2) . .
S2 C1 Si1 119.61(19) . .
C2 C1 Si1 129.0(3) . .
C2 C1 S2 111.3(3) . .
C1 C2 S1 128.2(3) . .
C1 C2 C4 113.2(3) . .
C4 C2 S1 118.6(3) . .
S2 C3 S3 131.8(3) . .
C4 C3 S2 112.6(3) . .
C4 C3 S3 115.4(3) . .
C2 C4 C6 137.6(3) . .
C3 C4 C2 111.2(3) . .
C3 C4 C6 111.2(4) . .
S3 C5 S4 133.2(3) . .
C6 C5 S3 115.4(3) . .
C6 C5 S4 111.3(3) . .
C5 C6 C4 109.6(4) . .
C5 C6 C7 111.7(4) . .
C7 C6 C4 138.7(4) . .
C6 C7 H7 122.9 . .
C8 C7 C6 114.3(4) . .
C8 C7 H7 122.9 . .
S4 C8 Si2 121.5(2) . .
C7 C8 Si2 128.0(3) . .
C7 C8 S4 110.2(3) . .
Si2 C9 H9A 109.5 . .
Si2 C9 H9C 109.5 . .
Si2 C9 H9B 109.5 . .
H9A C9 H9C 109.5 . .
H9A C9 H9B 109.5 . .
H9C C9 H9B 109.5 . .
Si2 C10 H10A 109.5 . .
Si2 C10 H10C 109.5 . .
Si2 C10 H10B 109.5 . .
H10A C10 H10C 109.5 . .
H10A C10 H10B 109.5 . .
H10C C10 H10B 109.5 . .
Si2 C11 H11A 109.5 . .
Si2 C11 H11C 109.5 . .
Si2 C11 H11B 109.5 . .
H11A C11 H11C 109.5 . .
H11A C11 H11B 109.5 . .
H11C C11 H11B 109.5 . .

loop_
_geom_bond_atom_site_label_1
_geom_bond_atom_site_label_2
_geom_bond_distance
_geom_bond_site_symmetry_2
Si1 C1 1.859(4) 2_655
Si1 C1 1.859(4) 3_656
Si1 C1 1.859(4) 4_556
Si1 C1 1.859(4) .
Si2 C8 1.859(4) .
Si2 C9 1.891(7) .
Si2 C10 1.891(9) .
Si2 C11 1.840(7) .
S1 C2 1.765(3) .
S1 C2 1.765(3) 2_655
S2 C1 1.724(4) .
S2 C3 1.733(5) .
S3 C3 1.733(5) .
S3 C5 1.718(5) .
S4 C5 1.735(5) .
S4 C8 1.751(5) .
C1 C2 1.380(5) .
C2 C4 1.437(5) .
C3 C4 1.371(6) .
C4 C6 1.438(5) .
C5 C6 1.403(6) .
C6 C7 1.431(6) .
C7 H7 0.9300 .
C7 C8 1.382(6) .
C9 H9A 0.9600 .
C9 H9C 0.9600 .
C9 H9B 0.9600 .
C10 H10A 0.9600 .
C10 H10C 0.9600 .
C10 H10B 0.9600 .
C11 H11A 0.9600 .
C11 H11C 0.9600 .
C11 H11B 0.9600 .

loop_
_smtbx_masks_void_nr
_smtbx_masks_void_average_x
_smtbx_masks_void_average_y
_smtbx_masks_void_average_z
_smtbx_masks_void_volume
_smtbx_masks_void_count_electrons
_smtbx_masks_void_content
1 -0.642 -0.854 0.000 3698.4 198.5 'disordered chloroform molecules'
2 0.250 0.250 0.500 465.4 330.0 'disordered chloroform molecules'
3 -0.250 0.750 0.500 465.4 329.4 'disordered chloroform molecules'
